data_7160443
loop_
_publ_author_name
'Ozturk, Sena'
'Davis, Alexander R.'
'Seaton, Colin C.'
'Male, Louise'
'Pike, Sarah J.'

_publ_section_title
;
 Solvatomorphism of a 2,6-pyridyldicarboxamide-based foldamer.
;
_journal_issue 23
_journal_name_full 'Organic &amp; biomolecular chemistry'
_journal_page_first 5590
_journal_page_last 5599
_journal_paper_doi 10.1039/d5ob00342c
_journal_volume 23
_journal_year 2025
_chemical_absolute_configuration ad
_chemical_formula_moiety 'C31 H25 N9 O2, C2 H6 O S'
_chemical_formula_sum 'C33 H31 N9 O3 S'
_chemical_formula_weight 633.73
_space_group_crystal_system monoclinic
_space_group_IT_number 4
_space_group_name_Hall 'P 2yb'
_space_group_name_H-M_alt 'P 1 21 1'
_atom_sites_solution_hydrogens mixed
_atom_sites_solution_primary dual
_audit_creation_date 2025-02-06
_audit_creation_method
;
Olex2 1.5
(compiled 2024.02.16 svn.r378c4104 for OlexSys, GUI svn.r6928)
;
_audit_update_record
;
2025-02-25 deposited with the CCDC.	2025-03-10 downloaded from the CCDC.
;
_cell_angle_alpha 90
_cell_angle_beta 90.842(4)
_cell_angle_gamma 90
_cell_formula_units_Z 2
_cell_length_a 11.5089(5)
_cell_length_b 10.4369(4)
_cell_length_c 12.6459(5)
_cell_measurement_reflns_used 10525
_cell_measurement_temperature 100.00(10)
_cell_measurement_theta_max 76.3140
_cell_measurement_theta_min 3.7870
_cell_volume 1518.83(11)
_computing_cell_refinement 'CrysAlisPro 1.171.43.128a (Rigaku OD, 2024)'
_computing_data_collection 'CrysAlisPro system (CCD 43.128a 64-bit (release 20-06-2024))'
_computing_data_reduction 'CrysAlisPro 1.171.43.128a (Rigaku OD, 2024)'
_computing_molecular_graphics 'Olex2 1.5 (Dolomanov et al., 2009)'
_computing_publication_material 'Olex2 1.5 (Dolomanov et al., 2009)'
_computing_structure_refinement 'SHELXL 2019/3 (Sheldrick, 2015)'
_computing_structure_solution 'SHELXT 2018/2 (Sheldrick, 2018)'
_diffrn_ambient_environment N~2~
_diffrn_ambient_temperature 100.00(10)
_diffrn_detector 'CCD plate'
_diffrn_detector_area_resol_mean 10.3537
_diffrn_detector_type Atlas
_diffrn_measured_fraction_theta_full 1.000
_diffrn_measured_fraction_theta_max 0.983
_diffrn_measurement_details
;
List of Runs (angles in degrees, time in seconds):

  # Type    Start    End  Width  t~exp~   \w     \q     \k     \f   Frames
#--------------------------------------------------------------------------
  1  \w    -72.00 -10.00   1.00    4.72    --  -39.96 117.00 -49.00   62
  2  \w    -36.00 -10.00   1.00    4.72    --   39.96 -19.00  58.00   26
  3  \w    104.00 169.00   1.00   18.89    --  113.00 110.00  45.00   65
  4  \w     70.00 177.00   1.00   18.89    --  113.00  19.00-134.00  107
  5  \w     42.00 108.00   1.00   18.89    --  113.00-117.00-137.00   66
  6  \w   -104.00 -16.00   1.00    4.72    --  -39.96 -38.00-150.00   88
  7  \w     59.00  85.00   1.00    4.72    --   39.96 -19.00  58.00   26
  8  \w     66.00  95.00   1.00   18.89    --  113.00 178.00  60.00   29
  9  \w    117.00 146.00   1.00   18.89    --  113.00 178.00  60.00   29
 10  \w     39.00  93.00   1.00   18.89    --  113.00-111.00 150.00   54
 11  \w     27.00  52.00   1.00    4.72    --   40.58-110.00 -49.00   25
 12  \w    -17.00  15.00   1.00    4.72    --  -40.58  38.00  60.00   32
 13  \w    -62.00 -34.00   1.00    4.72    --  -40.58  38.00  60.00   28
 14  \w    -53.00 -11.00   1.00    4.72    --  -40.58 125.00-120.00   42
 15  \w   -103.00 -15.00   1.00    4.72    --  -40.58 -38.00  90.00   88
 16  \w     29.00  95.00   1.00    4.72    --   40.58-125.00-120.00   66
 17  \w    119.00 145.00   1.00   18.89    --  113.00  77.00 -60.00   26
 18  \w     37.00  65.00   1.00   18.89    --  113.00 -30.00 120.00   28
 19  \w     81.00 107.00   1.00   18.89    --  113.00-111.00 120.00   26
 20  \w     81.00 109.00   1.00   18.89    --  113.00-111.00  30.00   28
 21  \w     77.00 103.00   1.00   18.89    --  113.00-111.00  90.00   26
 22  \w     39.00  78.00   1.00   18.89    --  113.00-111.00 120.00   39
 23  \w     72.00  98.00   1.00   18.89    --  113.00 -30.00 120.00   26
 24  \w    108.00 141.00   1.00   18.89    --  113.00 -30.00 120.00   33
 25  \w     83.00 109.00   1.00   18.89    --  113.00-111.00-180.00   26
 26  \w     44.00  77.00   1.00   18.89    --  113.00-111.00-180.00   33
 27  \w    133.00 159.00   1.00   18.89    --  113.00  45.00-120.00   26
 28  \w    105.00 158.00   1.00   18.89    --  113.00  77.00  90.00   53
 29  \w     62.00 141.00   1.00   18.89    --  113.00 -30.00 -90.00   79
 30  \w     38.00  93.00   1.00   18.89    --  113.00-111.00 -90.00   55
 31  \w     51.00  77.00   1.00   18.89    --  113.00 -61.00-180.00   26
 32  \w     99.00 142.00   1.00   18.89    --  113.00 -61.00-180.00   43
 33  \w     78.00 109.00   1.00   18.89    --  113.00-111.00 -60.00   31
 34  \w     39.00 141.00   1.00   18.89    --  113.00 -61.00 -60.00  102
 35  \w     86.00 172.00   1.00   18.89    --  113.00  30.00  30.00   86
 36  \w     27.00  52.00   1.00    4.72    --   40.58-110.00 -49.00   25
 37  \w   -122.00   6.00   1.00    4.72    --  -40.58 -19.00 -60.00  128
 38  \w    -87.00  -6.00   1.00    4.72    --  -40.58 125.00  60.00   81
 39  \w   -115.00 -42.00   1.00    4.72    --  -40.58 -57.00-180.00   73
 40  \w   -115.00 -11.00   1.00    4.72    --  -40.58 -57.00  60.00  104
 41  \w      4.00  31.00   1.00    4.72    --   40.58  87.00 -58.22   27
 42  \w      3.00  30.00   1.00    4.72    --   40.58  89.00 114.87   27
 43  \w      3.00  30.00   1.00    4.72    --   40.58  88.00-130.77   27
 44  \w      2.00  29.00   1.00    4.72    --   40.58  90.00  75.23   27
 45  \w      3.00  30.00   1.00    4.72    --   40.58  88.00  11.02   27
 46  \w     27.00  52.00   1.00    4.72    --   40.58-110.00 -49.00   25
 47  \w    -87.00  -6.00   1.00    4.72    --  -40.58 125.00 150.00   81
 48  \w     11.00 115.00   1.00    4.72    --   40.58  57.00 -90.00  104
 49  \w     -6.00 118.00   1.00    4.72    --   40.58  19.00   0.00  124
 50  \w     11.00 115.00   1.00    4.72    --   40.58  57.00  90.00  104
 51  \w    -33.00  70.00   1.00    4.72    --   40.58 -57.00 150.00  103
 52  \w     11.00 115.00   1.00    4.72    --   40.58  57.00 120.00  104
 53  \w     11.00 115.00   1.00    4.72    --   40.58  57.00-150.00  104
 54  \w     11.00 115.00   1.00    4.72    --   40.58  57.00   0.00  104
;
_diffrn_measurement_device 'four-circle diffractometer'
_diffrn_measurement_device_type 'SuperNova, Dual, Cu at home/near, Atlas'
_diffrn_measurement_method '\w scans'
_diffrn_orient_matrix_type 'CrysAlisPro convention (1999,Acta A55,543-557)'
_diffrn_orient_matrix_UB_11 -0.1308762000
_diffrn_orient_matrix_UB_12 0.0102972000
_diffrn_orient_matrix_UB_13 -0.0258984000
_diffrn_orient_matrix_UB_21 0.0049161000
_diffrn_orient_matrix_UB_22 0.1455800000
_diffrn_orient_matrix_UB_23 0.0196972000
_diffrn_orient_matrix_UB_31 0.0277308000
_diffrn_orient_matrix_UB_32 0.0221624000
_diffrn_orient_matrix_UB_33 -0.1174029000
_diffrn_radiation_monochromator mirror
_diffrn_radiation_probe x-ray
_diffrn_radiation_type 'Cu K\a'
_diffrn_radiation_wavelength 1.54184
_diffrn_reflns_av_R_equivalents 0.0442
_diffrn_reflns_av_unetI/netI 0.0350
_diffrn_reflns_Laue_measured_fraction_full 1.000
_diffrn_reflns_Laue_measured_fraction_max 0.983
_diffrn_reflns_limit_h_max 14
_diffrn_reflns_limit_h_min -14
_diffrn_reflns_limit_k_max 13
_diffrn_reflns_limit_k_min -13
_diffrn_reflns_limit_l_max 12
_diffrn_reflns_limit_l_min -15
_diffrn_reflns_number 23584
_diffrn_reflns_point_group_measured_fraction_full 0.999
_diffrn_reflns_point_group_measured_fraction_max 0.972
_diffrn_reflns_theta_full 67.684
_diffrn_reflns_theta_max 77.644
_diffrn_reflns_theta_min 3.495
_diffrn_source 'micro-focus sealed X-ray tube'
_diffrn_source_type 'SuperNova (Cu) X-ray Source'
_exptl_absorpt_coefficient_mu 1.373
_exptl_absorpt_correction_T_max 1.000
_exptl_absorpt_correction_T_min 0.729
_exptl_absorpt_correction_type gaussian
_exptl_absorpt_process_details
;
CrysAlisPro 1.171.43.128a (Rigaku Oxford Diffraction, 2024)
Numerical absorption correction based on gaussian integration over
a multifaceted crystal model
Empirical absorption correction using spherical harmonics,
implemented in SCALE3 ABSPACK scaling algorithm.
;
_exptl_crystal_colour orange
_exptl_crystal_colour_primary orange
_exptl_crystal_density_diffrn 1.386
_exptl_crystal_description block
_exptl_crystal_F_000 664
_exptl_crystal_size_max 0.24
_exptl_crystal_size_mid 0.104
_exptl_crystal_size_min 0.058
_refine_diff_density_max 0.596
_refine_diff_density_min -0.668
_refine_diff_density_rms 0.066
_refine_ls_abs_structure_details
;
 Flack x determined using 1871 quotients [(I+)-(I-)]/[(I+)+(I-)]
 (Parsons, Flack and Wagner, Acta Cryst. B69 (2013) 249-259).
;
_refine_ls_abs_structure_Flack 0.00(2)
_refine_ls_extinction_method none
_refine_ls_goodness_of_fit_ref 1.040
_refine_ls_hydrogen_treatment mixed
_refine_ls_matrix_type full
_refine_ls_number_parameters 532
_refine_ls_number_reflns 6284
_refine_ls_number_restraints 363
_refine_ls_restrained_S_all 1.091
_refine_ls_R_factor_all 0.0938
_refine_ls_R_factor_gt 0.0788
_refine_ls_shift/su_max 0.000
_refine_ls_shift/su_mean 0.000
_refine_ls_structure_factor_coef Fsqd
_refine_ls_weighting_details 'w=1/[\s^2^(Fo^2^)+(0.1450P)^2^+0.5344P] where P=(Fo^2^+2Fc^2^)/3'
_refine_ls_weighting_scheme calc
_refine_ls_wR_factor_gt 0.2116
_refine_ls_wR_factor_ref 0.2337
_reflns_Friedel_coverage 0.871
_reflns_Friedel_fraction_full 0.999
_reflns_Friedel_fraction_max 0.959
_reflns_number_gt 5052
_reflns_number_total 6284
_reflns_threshold_expression 'I > 2\s(I)'
_cod_data_source_file d5ob00342c2.cif
_cod_data_source_block 1-DMSO
_cod_depositor_comments 'Adding full bibliography for 7160437--7160444.cif.'
_cod_database_code 7160443
_shelx_shelxl_version_number 2019/3
_chemical_oxdiff_formula 'C35 H44 N9 O3 S1'
_shelx_space_group_comment
;
The symmetry employed for this shelxl refinement is uniquely defined
by the following loop, which should always be used as a source of
symmetry information in preference to the above space-group names.
They are only intended as comments.
;
_shelx_estimated_absorpt_t_max 0.925
_shelx_estimated_absorpt_t_min 0.734
_olex2_refinement_description
;
1. Fixed Uiso
 At 1.2 times of:
  All C(H) groups, All N(H) groups, All N(H,H) groups
 At 1.5 times of:
  All C(H,H,H) groups
2. Restrained distances
 N5-H5A = N5-H5B
 0.88 with sigma of 0.02
 O101-S101
 1.69 with sigma of 0.005
 O11A-S11A
 1.69 with sigma of 0.008
 S101-C101 = S101-C102 = S11A-C11A = S11A-C12A
 1.89 with sigma of 0.02
 N6-H6
 0.87 with sigma of 0.02
 O101-C101 = O101-C102 = O11A-C11A = O11A-C12A
 2.79 with sigma of 0.04
 N4-C13 \\sim N8-C26
 with sigma of 0.01
 N4-C13 \\sim N8-C26A
 with sigma of 0.01
 C28-C27 \\sim C28A-C27A
 with sigma of 0.02
 C28-C29 \\sim C28A-C29A
 with sigma of 0.02
 N9-C27 \\sim N9A-C27A
 with sigma of 0.02
 C26-C31 \\sim C26A-C31A
 with sigma of 0.02
 C26-C27 \\sim C26A-C27A
 with sigma of 0.02
 C31-C30 \\sim C31A-C30A
 with sigma of 0.02
 C30-C29 \\sim C30A-C29A
 with sigma of 0.02
 N8-C31 \\sim N8-C31A
 with sigma of 0.04
 N8-C27 \\sim N8-C27A
 with sigma of 0.04
 C28-N9 \\sim C28A-N9A
 with sigma of 0.04
 C28-C26 \\sim C28A-C26A
 with sigma of 0.04
 C28-C30 \\sim C28A-C30A
 with sigma of 0.04
 N9-C26 \\sim N9A-C26A
 with sigma of 0.04
 C26-C30 \\sim C26A-C30A
 with sigma of 0.04
 C31-C27 \\sim C31A-C27A
 with sigma of 0.04
 C31-C29 \\sim C31A-C29A
 with sigma of 0.04
 C27-C29 \\sim C27A-C29A
 with sigma of 0.04
 S101-C102 \\sim S101-C101
 with sigma of 0.02
 C102-O101 \\sim C101-O101
 with sigma of 0.04
 S11A-C11A \\sim S11A-C12A
 with sigma of 0.02
 C11A-O11A \\sim C12A-O11A
 with sigma of 0.04
 C5-C19 \\sim C6-C1
 with sigma of 0.02
3. Rigid bond restraints
 C26, C26, C26, C27, C31, N8
 with sigma for 1-2 distances of 0.01 and sigma for 1-3 distances of 0.01
 C26A, C26A, C26A, C27A, C31A, N8
 with sigma for 1-2 distances of 0.01 and sigma for 1-3 distances of 0.01
4. Uiso/Uaniso restraints and constraints
C26 \\sim C27 \\sim C28 \\sim C29 \\sim C30 \\sim C31 \\sim C26A \\sim C27A
\\sim C28A \\sim C29A \\sim C30A \\sim C31A \\sim N9 \\sim N9A: within 1.7A
with sigma of 0.02 and sigma for terminal atoms of 0.04 within 1.7A
C101 \\sim C102 \\sim C11A \\sim C12A \\sim O101 \\sim O11A \\sim S101 \\sim
S11A: within 2A with sigma of 0.01 and sigma for terminal atoms of 0.02 within
2A
5. Rigid body (RIGU) restrains
 C101, C102, O101, S101
 with sigma for 1-2 distances of 0.004 and sigma for 1-3 distances of 0.004
 C11A, C12A, O11A, S11A
 with sigma for 1-2 distances of 0.004 and sigma for 1-3 distances of 0.004
6. Others
 Sof(C26A)=Sof(C27A)=Sof(C28A)=Sof(H28A)=Sof(C29A)=Sof(H29A)=Sof(C30A)=
 Sof(H30A)=Sof(C31A)=Sof(H31A)=Sof(N9A)=Sof(H9AA)=Sof(H9AB)=1-FVAR(1)
 Sof(C26)=Sof(C27)=Sof(C28)=Sof(H28)=Sof(C29)=Sof(H29)=Sof(C30)=Sof(H30)=
 Sof(C31)=Sof(H31)=Sof(N9)=Sof(H9A)=Sof(H9B)=FVAR(1)
 Sof(C11A)=Sof(H11A)=Sof(H11B)=Sof(H11C)=Sof(C12A)=Sof(H12A)=Sof(H12B)=
 Sof(H12C)=Sof(O11A)=Sof(S11A)=1-FVAR(2)
 Sof(C101)=Sof(H10A)=Sof(H10B)=Sof(H10C)=Sof(C102)=Sof(H10D)=Sof(H10E)=
 Sof(H10F)=Sof(O101)=Sof(S101)=FVAR(2)
7.a Aromatic/amide H refined with riding coordinates:
 C2(H2), C3(H3), C4(H4), C9(H9), C10(H10), C11(H11), C12(H12), C15(H15),
 C16(H16), C17(H17), C18(H18), C22(H22), C23(H23), C24(H24), C25(H25), C28(H28),
  C29(H29), C30(H30), C31(H31), C28A(H28A), C29A(H29A), C30A(H30A), C31A(H31A)
7.b X=CH2 refined with riding coordinates:
 N9(H9A,H9B), N9A(H9AA,H9AB)
7.c Idealised Me refined as rotating group:
 C101(H10A,H10B,H10C), C102(H10D,H10E,H10F), C11A(H11A,H11B,H11C), C12A(H12A,
 H12B,H12C)
;
_olex2_submission_special_instructions 'No special instructions were received'
_oxdiff_exptl_absorpt_empirical_details
;
Empirical correction (ABSPACK) includes:
- Absorption correction using spherical harmonics
- Frame scaling
;
_oxdiff_exptl_absorpt_empirical_full_max 1.424
_oxdiff_exptl_absorpt_empirical_full_min 0.683

loop_
_space_group_symop_operation_xyz
'x, y, z'
'-x, y+1/2, -z'

loop_
_atom_site_label
_atom_site_type_symbol
_atom_site_fract_x
_atom_site_fract_y
_atom_site_fract_z
_atom_site_U_iso_or_equiv
_atom_site_adp_type
_atom_site_occupancy
_atom_site_site_symmetry_order
_atom_site_calc_flag
_atom_site_refinement_flags_posn
_atom_site_refinement_flags_adp
_atom_site_refinement_flags_occupancy
_atom_site_disorder_assembly
_atom_site_disorder_group
C1 C 0.2205(5) 0.4137(5) 0.4742(5) 0.0486(12) Uani 1 1 d D . . . .
C2 C 0.1153(5) 0.4119(6) 0.4213(5) 0.0556(14) Uani 1 1 d . . . . .
H2 H 0.044960 0.407847 0.459503 0.067 Uiso 1 1 calc R U . . .
C3 C 0.1130(5) 0.4159(6) 0.3131(6) 0.0595(15) Uani 1 1 d . . . . .
H3 H 0.041474 0.409746 0.275014 0.071 Uiso 1 1 calc R U . . .
C4 C 0.2166(6) 0.4292(6) 0.2603(5) 0.0530(13) Uani 1 1 d . . . . .
H4 H 0.217961 0.432863 0.185228 0.064 Uiso 1 1 calc R U . . .
C5 C 0.3182(5) 0.4370(5) 0.3195(4) 0.0456(12) Uani 1 1 d D . . . .
C6 C 0.2225(5) 0.3983(5) 0.5941(5) 0.0515(13) Uani 1 1 d D . . . .
C7 C 0.3666(6) 0.3594(5) 0.7389(4) 0.0523(14) Uani 1 1 d . . . . .
C8 C 0.4801(6) 0.3172(6) 0.7541(5) 0.0538(14) Uani 1 1 d . . . . .
C9 C 0.5243(7) 0.2982(7) 0.8554(5) 0.0613(16) Uani 1 1 d . . . . .
H9 H 0.601475 0.267530 0.865152 0.074 Uiso 1 1 calc R U . . .
C10 C 0.4572(8) 0.3233(8) 0.9416(6) 0.072(2) Uani 1 1 d . . . . .
H10 H 0.488094 0.312026 1.011106 0.087 Uiso 1 1 calc R U . . .
C11 C 0.3437(8) 0.3654(8) 0.9266(5) 0.0706(19) Uani 1 1 d . . . . .
H11 H 0.296988 0.382044 0.986363 0.085 Uiso 1 1 calc R U . . .
C12 C 0.2973(7) 0.3837(7) 0.8258(5) 0.0599(15) Uani 1 1 d . . . . .
H12 H 0.219510 0.412328 0.816327 0.072 Uiso 1 1 calc R U . . .
C13 C 0.7095(6) 0.2529(5) 0.5766(5) 0.0513(13) Uani 1 1 d D . . . .
C14 C 0.8321(6) 0.2436(5) 0.5829(6) 0.0574(15) Uani 1 1 d . . . . .
C15 C 0.8906(6) 0.2184(7) 0.4884(6) 0.0626(16) Uani 1 1 d . . . . .
H15 H 0.972384 0.205804 0.491167 0.075 Uiso 1 1 calc R U . . .
C16 C 0.8349(7) 0.2115(7) 0.3935(6) 0.0675(18) Uani 1 1 d . . . . .
H16 H 0.877982 0.199292 0.330829 0.081 Uiso 1 1 calc R U . . .
C17 C 0.7158(7) 0.2220(7) 0.3879(5) 0.0616(16) Uani 1 1 d . . . . .
H17 H 0.676321 0.215719 0.321584 0.074 Uiso 1 1 calc R U . . .
C18 C 0.6547(6) 0.2416(6) 0.4786(5) 0.0534(13) Uani 1 1 d . . . . .
H18 H 0.572391 0.247697 0.474293 0.064 Uiso 1 1 calc R U . . .
C19 C 0.4296(5) 0.4612(5) 0.2616(5) 0.0507(13) Uani 1 1 d D . . . .
C20 C 0.6360(5) 0.5194(5) 0.2886(5) 0.0515(13) Uani 1 1 d . . . . .
C21 C 0.7190(5) 0.5528(5) 0.3667(5) 0.0507(13) Uani 1 1 d . . . . .
C22 C 0.8315(6) 0.5825(6) 0.3366(6) 0.0611(16) Uani 1 1 d . . . . .
H22 H 0.887913 0.604052 0.389238 0.073 Uiso 1 1 calc R U . . .
C23 C 0.8626(6) 0.5814(7) 0.2322(7) 0.0692(18) Uani 1 1 d . . . . .
H23 H 0.939286 0.603851 0.212573 0.083 Uiso 1 1 calc R U . . .
C24 C 0.7802(6) 0.5469(7) 0.1554(6) 0.0658(17) Uani 1 1 d . . . . .
H24 H 0.801638 0.544163 0.083152 0.079 Uiso 1 1 calc R U . . .
C25 C 0.6677(6) 0.5165(6) 0.1830(5) 0.0549(14) Uani 1 1 d . . . . .
H25 H 0.612159 0.493779 0.129940 0.066 Uiso 1 1 calc R U . . .
C26 C 0.7176(10) 0.5878(13) 0.6465(7) 0.051(3) Uani 0.646(10) 1 d D U P A 1
C27 C 0.8039(9) 0.5865(9) 0.7301(8) 0.047(2) Uani 0.646(10) 1 d D U P A 1
C28 C 0.7724(13) 0.597(3) 0.8350(13) 0.052(3) Uani 0.646(10) 1 d D U P A 1
H28 H 0.831322 0.594600 0.888336 0.063 Uiso 0.646(10) 1 calc R U P A 1
C29 C 0.6574(8) 0.6115(9) 0.8646(8) 0.048(2) Uani 0.646(10) 1 d D U P A 1
H29 H 0.637536 0.619352 0.936960 0.058 Uiso 0.646(10) 1 calc R U P A 1
C30 C 0.5700(9) 0.6140(9) 0.7838(7) 0.053(2) Uani 0.646(10) 1 d D U P A 1
H30 H 0.490998 0.626011 0.802323 0.063 Uiso 0.646(10) 1 calc R U P A 1
C31 C 0.5989(12) 0.5991(13) 0.6779(10) 0.054(3) Uani 0.646(10) 1 d D U P A 1
H31 H 0.538837 0.596334 0.625632 0.065 Uiso 0.646(10) 1 calc R U P A 1
C26A C 0.7588(17) 0.571(3) 0.6517(9) 0.060(5) Uani 0.354(10) 1 d D U P A 2
C27A C 0.647(2) 0.592(3) 0.6911(17) 0.059(4) Uani 0.354(10) 1 d D U P A 2
C28A C 0.6547(18) 0.6071(17) 0.7987(14) 0.056(4) Uani 0.354(10) 1 d D U P A 2
H28A H 0.585364 0.622839 0.836364 0.067 Uiso 0.354(10) 1 calc R U P A 2
C29A C 0.759(2) 0.600(7) 0.855(2) 0.054(6) Uani 0.354(10) 1 d D U P A 2
H29A H 0.758123 0.613119 0.929266 0.065 Uiso 0.354(10) 1 calc R U P A 2
C30A C 0.8677(18) 0.5754(18) 0.8052(14) 0.063(4) Uani 0.354(10) 1 d D U P A 2
H30A H 0.937637 0.568881 0.845699 0.076 Uiso 0.354(10) 1 calc R U P A 2
C31A C 0.868(2) 0.5609(19) 0.6973(16) 0.053(4) Uani 0.354(10) 1 d D U P A 2
H31A H 0.935921 0.545283 0.658006 0.064 Uiso 0.354(10) 1 calc R U P A 2
N1 N 0.3228(4) 0.4268(4) 0.4256(4) 0.0457(10) Uani 1 1 d . . . . .
N2 N 0.3295(5) 0.3805(5) 0.6332(4) 0.0514(11) Uani 1 1 d . . . . .
H2A H 0.385(7) 0.373(8) 0.588(6) 0.062 Uiso 1 1 d . U . . .
N3 N 0.5435(5) 0.2956(5) 0.6599(4) 0.0492(11) Uani 1 1 d . . . . .
N4 N 0.6509(5) 0.2758(4) 0.6717(4) 0.0526(12) Uani 1 1 d D . . . .
N5 N 0.8899(5) 0.2546(6) 0.6788(5) 0.0642(14) Uani 1 1 d D . . . .
H5A H 0.847(7) 0.291(9) 0.730(5) 0.077 Uiso 1 1 d D U . . .
H5B H 0.963(4) 0.284(9) 0.672(7) 0.077 Uiso 1 1 d D U . . .
N6 N 0.5242(4) 0.4876(4) 0.3230(4) 0.0479(10) Uani 1 1 d D . . . .
H6 H 0.521(6) 0.482(7) 0.394(2) 0.058 Uiso 1 1 d D U . . .
N7 N 0.6812(5) 0.5589(4) 0.4722(4) 0.0557(12) Uani 1 1 d . . . . .
N8 N 0.7617(6) 0.5701(5) 0.5416(5) 0.0653(14) Uani 1 1 d D U . . .
N9 N 0.9192(8) 0.5752(11) 0.7079(8) 0.055(2) Uani 0.646(10) 1 d D U P A 1
H9A H 0.971197 0.574830 0.759636 0.066 Uiso 0.646(10) 1 calc R U P A 1
H9B H 0.941483 0.568228 0.641908 0.066 Uiso 0.646(10) 1 calc R U P A 1
N9A N 0.5528(13) 0.6025(13) 0.6289(12) 0.048(3) Uani 0.354(10) 1 d D U P A 2
H9AA H 0.485216 0.621243 0.656604 0.057 Uiso 0.354(10) 1 calc R U P A 2
H9AB H 0.558226 0.590743 0.560217 0.057 Uiso 0.354(10) 1 calc R U P A 2
O1 O 0.1314(4) 0.3985(5) 0.6437(3) 0.0593(11) Uani 1 1 d . . . . .
O2 O 0.4278(5) 0.4630(6) 0.1646(4) 0.0746(15) Uani 1 1 d . . . . .
C101 C 0.9836(19) 0.290(2) 0.002(2) 0.106(6) Uani 0.630(6) 1 d D U P B 1
H10A H 0.944658 0.373085 0.009032 0.159 Uiso 0.630(6) 1 calc R U P B 1
H10B H 1.039564 0.294593 -0.055726 0.159 Uiso 0.630(6) 1 calc R U P B 1
H10C H 1.024458 0.269003 0.068088 0.159 Uiso 0.630(6) 1 calc R U P B 1
C102 C 0.7644(14) 0.2090(15) 0.0659(11) 0.077(3) Uani 0.630(6) 1 d D U P B 1
H10D H 0.799286 0.214030 0.136906 0.115 Uiso 0.630(6) 1 calc R U P B 1
H10E H 0.702946 0.143983 0.064999 0.115 Uiso 0.630(6) 1 calc R U P B 1
H10F H 0.731272 0.292354 0.046522 0.115 Uiso 0.630(6) 1 calc R U P B 1
C11A C 0.766(2) 0.217(3) 0.008(3) 0.101(7) Uani 0.370(6) 1 d D U P B 2
H11A H 0.742770 0.305842 -0.004028 0.151 Uiso 0.370(6) 1 calc R U P B 2
H11B H 0.704860 0.172588 0.047712 0.151 Uiso 0.370(6) 1 calc R U P B 2
H11C H 0.777149 0.173578 -0.059427 0.151 Uiso 0.370(6) 1 calc R U P B 2
C12A C 0.958(4) 0.291(4) -0.034(2) 0.100(7) Uani 0.370(6) 1 d D U P B 2
H12A H 0.934042 0.242246 -0.096803 0.150 Uiso 0.370(6) 1 calc R U P B 2
H12B H 1.043275 0.292604 -0.028958 0.150 Uiso 0.370(6) 1 calc R U P B 2
H12C H 0.928356 0.378359 -0.038840 0.150 Uiso 0.370(6) 1 calc R U P B 2
O101 O 0.9281(13) 0.0204(9) -0.0143(15) 0.154(5) Uani 0.630(6) 1 d D U P B 1
O11A O 0.9455(8) 0.0669(8) 0.0822(7) 0.041(2) Uani 0.370(6) 1 d D U P B 2
S101 S 0.8749(4) 0.1655(4) -0.0281(5) 0.1128(18) Uani 0.630(6) 1 d D U P B 1
S11A S 0.9002(5) 0.2130(5) 0.0846(4) 0.0755(17) Uani 0.370(6) 1 d D U P B 2

loop_
_atom_site_aniso_label
_atom_site_aniso_U_11
_atom_site_aniso_U_22
_atom_site_aniso_U_33
_atom_site_aniso_U_23
_atom_site_aniso_U_13
_atom_site_aniso_U_12
C1 0.049(3) 0.038(3) 0.058(3) -0.004(2) 0.008(2) 0.001(2)
C2 0.050(3) 0.045(3) 0.072(4) 0.006(3) 0.006(3) 0.006(2)
C3 0.051(3) 0.048(3) 0.078(4) 0.002(3) -0.010(3) 0.001(3)
C4 0.065(3) 0.041(3) 0.053(3) -0.003(2) -0.008(3) 0.003(2)
C5 0.054(3) 0.035(2) 0.048(3) -0.005(2) 0.000(2) 0.000(2)
C6 0.052(3) 0.039(3) 0.064(3) -0.004(3) 0.011(3) 0.000(2)
C7 0.073(4) 0.040(3) 0.044(3) -0.004(2) 0.007(3) -0.003(3)
C8 0.072(4) 0.042(3) 0.048(3) -0.006(2) -0.001(3) 0.000(3)
C9 0.084(4) 0.053(3) 0.047(3) -0.004(3) -0.007(3) 0.001(3)
C10 0.106(6) 0.062(4) 0.048(3) -0.007(3) 0.001(3) -0.002(4)
C11 0.096(6) 0.068(4) 0.047(3) -0.006(3) 0.010(3) 0.004(4)
C12 0.080(4) 0.053(3) 0.048(3) -0.006(3) 0.009(3) 0.003(3)
C13 0.065(3) 0.030(2) 0.059(3) 0.003(2) 0.001(3) 0.001(2)
C14 0.070(4) 0.034(3) 0.068(4) 0.012(3) -0.001(3) 0.000(3)
C15 0.061(4) 0.050(3) 0.077(4) 0.009(3) 0.012(3) 0.004(3)
C16 0.083(5) 0.052(3) 0.068(4) 0.010(3) 0.021(4) 0.014(3)
C17 0.080(4) 0.056(4) 0.049(3) 0.009(3) 0.008(3) 0.015(3)
C18 0.064(3) 0.044(3) 0.052(3) 0.002(2) 0.004(3) 0.008(3)
C19 0.060(3) 0.043(3) 0.048(3) -0.010(2) 0.003(2) -0.007(2)
C20 0.061(3) 0.034(3) 0.059(3) -0.004(2) 0.000(3) 0.000(2)
C21 0.058(3) 0.032(2) 0.062(3) 0.002(2) -0.005(3) 0.002(2)
C22 0.058(4) 0.045(3) 0.080(4) 0.011(3) -0.006(3) -0.005(3)
C23 0.059(4) 0.054(4) 0.095(5) 0.012(3) 0.007(3) -0.007(3)
C24 0.071(4) 0.056(4) 0.071(4) -0.002(3) 0.013(3) -0.007(3)
C25 0.062(4) 0.046(3) 0.057(3) -0.001(2) 0.005(3) -0.002(3)
C26 0.073(7) 0.028(5) 0.052(5) 0.011(4) -0.037(4) -0.001(6)
C27 0.049(5) 0.038(4) 0.054(5) 0.002(3) -0.002(4) 0.000(4)
C28 0.072(7) 0.044(5) 0.041(7) -0.002(7) 0.002(5) -0.002(6)
C29 0.063(5) 0.042(4) 0.040(4) -0.006(4) 0.005(4) -0.005(4)
C30 0.055(5) 0.045(4) 0.058(5) -0.006(4) 0.007(4) -0.001(4)
C31 0.079(7) 0.034(4) 0.049(5) 0.000(4) -0.020(5) 0.000(6)
C26A 0.085(11) 0.027(8) 0.067(8) 0.014(7) -0.047(8) 0.000(10)
C27A 0.089(10) 0.032(7) 0.056(8) 0.000(7) -0.034(8) -0.005(10)
C28A 0.068(9) 0.041(7) 0.058(8) -0.002(7) 0.000(8) 0.003(7)
C29A 0.071(11) 0.051(9) 0.040(10) -0.008(10) -0.004(8) -0.004(10)
C30A 0.081(10) 0.046(8) 0.064(9) 0.004(7) -0.003(8) -0.005(8)
C31A 0.076(11) 0.030(7) 0.053(9) 0.009(6) -0.022(9) -0.010(9)
N1 0.052(2) 0.034(2) 0.051(3) -0.0057(17) 0.0025(18) 0.0023(18)
N2 0.061(3) 0.046(3) 0.047(3) -0.002(2) 0.009(2) 0.001(2)
N3 0.062(3) 0.036(2) 0.049(3) -0.0033(18) 0.000(2) 0.000(2)
N4 0.064(3) 0.037(2) 0.056(3) -0.0002(19) -0.002(2) 0.001(2)
N5 0.064(3) 0.054(3) 0.074(4) 0.004(3) -0.005(3) 0.000(3)
N6 0.054(3) 0.044(2) 0.047(2) -0.0045(19) -0.0001(19) -0.0033(19)
N7 0.074(3) 0.033(2) 0.060(3) -0.001(2) -0.013(2) -0.002(2)
N8 0.087(4) 0.040(3) 0.068(3) 0.009(2) -0.026(3) -0.015(2)
N9 0.053(5) 0.058(6) 0.053(5) -0.002(4) -0.002(4) -0.005(5)
N9A 0.063(9) 0.036(6) 0.044(8) 0.001(6) 0.005(7) -0.005(6)
O1 0.059(2) 0.058(2) 0.062(2) -0.001(2) 0.0127(19) 0.005(2)
O2 0.077(3) 0.099(4) 0.048(2) -0.016(2) 0.004(2) -0.023(3)
C101 0.112(11) 0.066(8) 0.140(14) 0.013(10) 0.012(11) 0.005(8)
C102 0.097(8) 0.059(6) 0.074(7) 0.003(6) 0.004(7) 0.008(6)
C11A 0.091(11) 0.078(12) 0.133(15) 0.004(14) -0.027(13) 0.002(10)
C12A 0.122(14) 0.066(11) 0.113(15) 0.009(11) 0.009(13) -0.005(12)
O101 0.146(11) 0.124(10) 0.193(13) -0.020(10) 0.023(10) -0.012(8)
O11A 0.037(4) 0.046(5) 0.040(5) 0.003(4) -0.004(3) 0.003(4)
S101 0.106(3) 0.0603(18) 0.174(4) -0.037(2) 0.055(3) -0.0135(18)
S11A 0.086(3) 0.073(3) 0.067(3) -0.007(2) -0.005(2) 0.007(2)

loop_
_atom_type_symbol
_atom_type_description
_atom_type_scat_dispersion_real
_atom_type_scat_dispersion_imag
_atom_type_scat_source
C C 0.0181 0.0091 'International Tables Vol C Tables 4.2.6.8 and 6.1.1.4'
H H 0.0000 0.0000 'International Tables Vol C Tables 4.2.6.8 and 6.1.1.4'
N N 0.0311 0.0180 'International Tables Vol C Tables 4.2.6.8 and 6.1.1.4'
O O 0.0492 0.0322 'International Tables Vol C Tables 4.2.6.8 and 6.1.1.4'
S S 0.3331 0.5567 'International Tables Vol C Tables 4.2.6.8 and 6.1.1.4'

loop_
_exptl_crystal_face_index_h
_exptl_crystal_face_index_k
_exptl_crystal_face_index_l
_exptl_crystal_face_perp_dist
-2 0 8 0.0479
-2 7 1 0.1175
1 -7 -1 0.1044
2 0 -8 0.0534
6 -1 4 0.0214
-7 -1 2 0.0262
-6 0 -5 0.0344
7 0 1 0.0294
5 5 1 0.1034
7 -1 0 0.0298
-7 0 0 0.0227

loop_
_geom_angle_atom_site_label_1
_geom_angle_atom_site_label_2
_geom_angle_atom_site_label_3
_geom_angle
_geom_angle_site_symmetry_1
_geom_angle_site_symmetry_3
_geom_angle_publ_flag
C2 C1 C6 118.9(5) . . ?
N1 C1 C2 123.4(6) . . ?
N1 C1 C6 117.7(5) . . ?
C1 C2 H2 120.3 . . ?
C3 C2 C1 119.3(6) . . ?
C3 C2 H2 120.3 . . ?
C2 C3 H3 120.6 . . ?
C2 C3 C4 118.8(6) . . ?
C4 C3 H3 120.6 . . ?
C3 C4 H4 120.9 . . ?
C5 C4 C3 118.2(6) . . ?
C5 C4 H4 120.9 . . ?
C4 C5 C19 117.8(5) . . ?
N1 C5 C4 123.8(5) . . ?
N1 C5 C19 118.5(5) . . ?
N2 C6 C1 112.6(5) . . ?
O1 C6 C1 120.5(6) . . ?
O1 C6 N2 126.9(6) . . ?
C8 C7 C12 119.8(6) . . ?
C8 C7 N2 116.7(5) . . ?
C12 C7 N2 123.4(6) . . ?
C7 C8 N3 115.3(5) . . ?
C9 C8 C7 120.3(6) . . ?
C9 C8 N3 124.4(6) . . ?
C8 C9 H9 119.9 . . ?
C10 C9 C8 120.3(7) . . ?
C10 C9 H9 119.9 . . ?
C9 C10 H10 120.3 . . ?
C9 C10 C11 119.4(7) . . ?
C11 C10 H10 120.3 . . ?
C10 C11 H11 119.4 . . ?
C12 C11 C10 121.2(7) . . ?
C12 C11 H11 119.4 . . ?
C7 C12 H12 120.5 . . ?
C11 C12 C7 118.9(7) . . ?
C11 C12 H12 120.5 . . ?
C18 C13 C14 118.9(6) . . ?
C18 C13 N4 124.1(6) . . ?
N4 C13 C14 116.9(6) . . ?
C15 C14 C13 117.1(6) . . ?
N5 C14 C13 120.7(6) . . ?
N5 C14 C15 122.2(6) . . ?
C14 C15 H15 118.8 . . ?
C16 C15 C14 122.4(7) . . ?
C16 C15 H15 118.8 . . ?
C15 C16 H16 120.0 . . ?
C15 C16 C17 120.0(7) . . ?
C17 C16 H16 120.0 . . ?
C16 C17 H17 120.3 . . ?
C18 C17 C16 119.5(7) . . ?
C18 C17 H17 120.3 . . ?
C13 C18 H18 119.1 . . ?
C17 C18 C13 121.9(6) . . ?
C17 C18 H18 119.1 . . ?
N6 C19 C5 116.0(5) . . ?
O2 C19 C5 119.1(5) . . ?
O2 C19 N6 124.8(6) . . ?
C25 C20 C21 119.6(6) . . ?
C25 C20 N6 123.2(6) . . ?
N6 C20 C21 117.2(5) . . ?
C20 C21 N7 117.3(5) . . ?
C22 C21 C20 119.2(6) . . ?
C22 C21 N7 123.4(6) . . ?
C21 C22 H22 119.4 . . ?
C23 C22 C21 121.2(7) . . ?
C23 C22 H22 119.4 . . ?
C22 C23 H23 120.4 . . ?
C22 C23 C24 119.2(7) . . ?
C24 C23 H23 120.4 . . ?
C23 C24 H24 119.6 . . ?
C25 C24 C23 120.8(7) . . ?
C25 C24 H24 119.6 . . ?
C20 C25 H25 120.1 . . ?
C24 C25 C20 119.9(6) . . ?
C24 C25 H25 120.1 . . ?
C27 C26 N8 115.3(9) . . ?
C31 C26 C27 116.5(9) . . ?
C31 C26 N8 128.0(9) . . ?
C28 C27 C26 121.0(10) . . ?
N9 C27 C26 120.8(9) . . ?
N9 C27 C28 118.2(10) . . ?
C27 C28 H28 119.0 . . ?
C27 C28 C29 122.1(13) . . ?
C29 C28 H28 119.0 . . ?
C28 C29 H29 120.8 . . ?
C28 C29 C30 118.3(10) . . ?
C30 C29 H29 120.8 . . ?
C29 C30 H30 119.6 . . ?
C31 C30 C29 120.8(10) . . ?
C31 C30 H30 119.6 . . ?
C26 C31 H31 119.4 . . ?
C30 C31 C26 121.2(11) . . ?
C30 C31 H31 119.4 . . ?
C31A C26A C27A 134.2(16) . . ?
C31A C26A N8 112.5(15) . . ?
N8 C26A C27A 113.1(14) . . ?
C28A C27A C26A 109.1(16) . . ?
N9A C27A C26A 123.0(18) . . ?
N9A C27A C28A 128(2) . . ?
C27A C28A H28A 118.5 . . ?
C27A C28A C29A 123(2) . . ?
C29A C28A H28A 118.5 . . ?
C28A C29A H29A 118.7 . . ?
C28A C29A C30A 123(2) . . ?
C30A C29A H29A 118.7 . . ?
C29A C30A H30A 121.1 . . ?
C31A C30A C29A 118(2) . . ?
C31A C30A H30A 121.1 . . ?
C26A C31A H31A 123.4 . . ?
C30A C31A C26A 113(2) . . ?
C30A C31A H31A 123.4 . . ?
C1 N1 C5 116.3(5) . . ?
C6 N2 C7 129.5(5) . . ?
C6 N2 H2A 117(5) . . ?
C7 N2 H2A 114(5) . . ?
N4 N3 C8 116.2(5) . . ?
N3 N4 C13 114.1(5) . . ?
C14 N5 H5A 114(6) . . ?
C14 N5 H5B 113(5) . . ?
H5A N5 H5B 117(8) . . ?
C19 N6 C20 127.1(5) . . ?
C19 N6 H6 121(4) . . ?
C20 N6 H6 112(4) . . ?
N8 N7 C21 115.1(6) . . ?
N7 N8 C26 112.6(7) . . ?
N7 N8 C26A 131.5(10) . . ?
C27 N9 H9A 120.0 . . ?
C27 N9 H9B 120.0 . . ?
H9A N9 H9B 120.0 . . ?
C27A N9A H9AA 120.0 . . ?
C27A N9A H9AB 120.0 . . ?
H9AA N9A H9AB 120.0 . . ?
H10A C101 H10B 109.5 . . ?
H10A C101 H10C 109.5 . . ?
H10B C101 H10C 109.5 . . ?
S101 C101 H10A 109.5 . . ?
S101 C101 H10B 109.5 . . ?
S101 C101 H10C 109.5 . . ?
H10D C102 H10E 109.5 . . ?
H10D C102 H10F 109.5 . . ?
H10E C102 H10F 109.5 . . ?
S101 C102 H10D 109.5 . . ?
S101 C102 H10E 109.5 . . ?
S101 C102 H10F 109.5 . . ?
H11A C11A H11B 109.5 . . ?
H11A C11A H11C 109.5 . . ?
H11B C11A H11C 109.5 . . ?
S11A C11A H11A 109.5 . . ?
S11A C11A H11B 109.5 . . ?
S11A C11A H11C 109.5 . . ?
H12A C12A H12B 109.5 . . ?
H12A C12A H12C 109.5 . . ?
H12B C12A H12C 109.5 . . ?
S11A C12A H12A 109.5 . . ?
S11A C12A H12B 109.5 . . ?
S11A C12A H12C 109.5 . . ?
C102 S101 C101 99.8(11) . . ?
O101 S101 C101 112.3(10) . . ?
O101 S101 C102 115.2(8) . . ?
C11A S11A C12A 82.8(19) . . ?
O11A S11A C11A 106.5(11) . . ?
O11A S11A C12A 106.2(14) . . ?

loop_
_geom_bond_atom_site_label_1
_geom_bond_atom_site_label_2
_geom_bond_distance
_geom_bond_site_symmetry_2
_geom_bond_publ_flag
C1 C2 1.374(9) . ?
C1 C6 1.524(8) . ?
C1 N1 1.343(7) . ?
C2 H2 0.9500 . ?
C2 C3 1.369(10) . ?
C3 H3 0.9500 . ?
C3 C4 1.383(9) . ?
C4 H4 0.9500 . ?
C4 C5 1.382(8) . ?
C5 C19 1.507(8) . ?
C5 N1 1.346(7) . ?
C6 N2 1.334(8) . ?
C6 O1 1.229(7) . ?
C7 C8 1.388(10) . ?
C7 C12 1.391(9) . ?
C7 N2 1.414(8) . ?
C8 C9 1.387(9) . ?
C8 N3 1.424(8) . ?
C9 H9 0.9500 . ?
C9 C10 1.371(11) . ?
C10 H10 0.9500 . ?
C10 C11 1.389(12) . ?
C11 H11 0.9500 . ?
C11 C12 1.388(10) . ?
C12 H12 0.9500 . ?
C13 C14 1.416(9) . ?
C13 C18 1.387(9) . ?
C13 N4 1.408(8) . ?
C14 C15 1.405(10) . ?
C14 N5 1.380(9) . ?
C15 H15 0.9500 . ?
C15 C16 1.355(11) . ?
C16 H16 0.9500 . ?
C16 C17 1.375(11) . ?
C17 H17 0.9500 . ?
C17 C18 1.370(9) . ?
C18 H18 0.9500 . ?
C19 N6 1.355(8) . ?
C19 O2 1.227(7) . ?
C20 C21 1.409(8) . ?
C20 C25 1.389(9) . ?
C20 N6 1.403(8) . ?
C21 C22 1.390(9) . ?
C21 N7 1.410(8) . ?
C22 H22 0.9500 . ?
C22 C23 1.373(11) . ?
C23 H23 0.9500 . ?
C23 C24 1.395(11) . ?
C24 H24 0.9500 . ?
C24 C25 1.383(10) . ?
C25 H25 0.9500 . ?
C26 C27 1.440(12) . ?
C26 C31 1.434(16) . ?
C26 N8 1.440(10) . ?
C27 C28 1.384(18) . ?
C27 N9 1.366(12) . ?
C28 H28 0.9500 . ?
C28 C29 1.389(15) . ?
C29 H29 0.9500 . ?
C29 C30 1.423(14) . ?
C30 H30 0.9500 . ?
C30 C31 1.393(15) . ?
C31 H31 0.9500 . ?
C26A C27A 1.40(2) . ?
C26A C31A 1.38(2) . ?
C26A N8 1.394(12) . ?
C27A C28A 1.37(2) . ?
C27A N9A 1.338(19) . ?
C28A H28A 0.9500 . ?
C28A C29A 1.39(2) . ?
C29A H29A 0.9500 . ?
C29A C30A 1.43(2) . ?
C30A H30A 0.9500 . ?
C30A C31A 1.37(2) . ?
C31A H31A 0.9500 . ?
N2 H2A 0.87(8) . ?
N3 N4 1.261(7) . ?
N5 H5A 0.90(3) . ?
N5 H5B 0.90(3) . ?
N6 H6 0.91(3) . ?
N7 N8 1.272(7) . ?
N9 H9A 0.8800 . ?
N9 H9B 0.8800 . ?
N9A H9AA 0.8800 . ?
N9A H9AB 0.8800 . ?
C101 H10A 0.9800 . ?
C101 H10B 0.9800 . ?
C101 H10C 0.9800 . ?
C101 S101 1.840(16) . ?
C102 H10D 0.9800 . ?
C102 H10E 0.9800 . ?
C102 H10F 0.9800 . ?
C102 S101 1.811(13) . ?
C11A H11A 0.9800 . ?
C11A H11B 0.9800 . ?
C11A H11C 0.9800 . ?
C11A S11A 1.810(18) . ?
C12A H12A 0.9800 . ?
C12A H12B 0.9800 . ?
C12A H12C 0.9800 . ?
C12A S11A 1.84(2) . ?
O101 S101 1.642(7) . ?
O11A S11A 1.613(8) . ?

loop_
_geom_hbond_atom_site_label_D
_geom_hbond_atom_site_label_H
_geom_hbond_atom_site_label_A
_geom_hbond_distance_DH
_geom_hbond_distance_HA
_geom_hbond_distance_DA
_geom_hbond_angle_DHA
_geom_hbond_site_symmetry_A
_geom_hbond_publ_flag
C12 H12 O1 0.95 2.40 2.974(8) 118.8 . yes
C18 H18 N9A 0.95 2.45 3.092(18) 124.5 2_646 yes
C25 H25 O2 0.95 2.20 2.822(8) 122.5 . yes
N2 H2A N1 0.87(8) 2.23(7) 2.670(7) 111(6) . yes
N2 H2A N3 0.87(8) 2.19(8) 2.634(7) 112(6) . yes
N5 H5B O1 0.90(3) 2.31(4) 3.196(8) 168(8) 1_655 yes
N6 H6 N7 0.91(3) 2.23(7) 2.698(7) 112(5) . yes
N9A H9AB N7 0.88 1.84 2.531(15) 133.4 . yes
C12A H12C O11A 0.98 2.51 3.15(3) 122.9 2_755 yes

loop_
_geom_torsion_atom_site_label_1
_geom_torsion_atom_site_label_2
_geom_torsion_atom_site_label_3
_geom_torsion_atom_site_label_4
_geom_torsion
_geom_torsion_site_symmetry_1
_geom_torsion_site_symmetry_2
_geom_torsion_site_symmetry_3
_geom_torsion_site_symmetry_4
_geom_torsion_publ_flag
C1 C2 C3 C4 -3.7(9) . . . . ?
C1 C6 N2 C7 -178.2(5) . . . . ?
C2 C1 C6 N2 169.6(5) . . . . ?
C2 C1 C6 O1 -7.9(8) . . . . ?
C2 C1 N1 C5 -0.7(8) . . . . ?
C2 C3 C4 C5 0.4(9) . . . . ?
C3 C4 C5 C19 -175.6(5) . . . . ?
C3 C4 C5 N1 3.0(8) . . . . ?
C4 C5 C19 N6 170.3(5) . . . . ?
C4 C5 C19 O2 -5.7(8) . . . . ?
C4 C5 N1 C1 -2.9(8) . . . . ?
C5 C19 N6 C20 -176.7(5) . . . . ?
C6 C1 C2 C3 -175.1(5) . . . . ?
C6 C1 N1 C5 178.4(5) . . . . ?
C7 C8 C9 C10 -1.4(10) . . . . ?
C7 C8 N3 N4 169.9(5) . . . . ?
C8 C7 C12 C11 0.2(10) . . . . ?
C8 C7 N2 C6 166.8(6) . . . . ?
C8 C9 C10 C11 1.4(11) . . . . ?
C8 N3 N4 C13 179.0(5) . . . . ?
C9 C8 N3 N4 -10.5(8) . . . . ?
C9 C10 C11 C12 -0.6(12) . . . . ?
C10 C11 C12 C7 -0.2(11) . . . . ?
C12 C7 C8 C9 0.6(9) . . . . ?
C12 C7 C8 N3 -179.8(5) . . . . ?
C12 C7 N2 C6 -15.9(10) . . . . ?
C13 C14 C15 C16 4.3(9) . . . . ?
C14 C13 C18 C17 -0.1(9) . . . . ?
C14 C13 N4 N3 173.4(5) . . . . ?
C14 C15 C16 C17 -3.7(10) . . . . ?
C15 C16 C17 C18 1.1(10) . . . . ?
C16 C17 C18 C13 0.8(10) . . . . ?
C18 C13 C14 C15 -2.3(8) . . . . ?
C18 C13 C14 N5 179.9(6) . . . . ?
C18 C13 N4 N3 -5.3(8) . . . . ?
C19 C5 N1 C1 175.7(5) . . . . ?
C20 C21 C22 C23 0.8(9) . . . . ?
C20 C21 N7 N8 169.8(5) . . . . ?
C21 C20 C25 C24 -0.3(9) . . . . ?
C21 C20 N6 C19 175.2(5) . . . . ?
C21 C22 C23 C24 -1.5(10) . . . . ?
C21 N7 N8 C26 174.5(7) . . . . ?
C21 N7 N8 C26A -175.7(16) . . . . ?
C22 C21 N7 N8 -12.7(8) . . . . ?
C22 C23 C24 C25 1.3(11) . . . . ?
C23 C24 C25 C20 -0.5(10) . . . . ?
C25 C20 C21 C22 0.1(8) . . . . ?
C25 C20 C21 N7 177.7(5) . . . . ?
C25 C20 N6 C19 -6.2(9) . . . . ?
C26 C27 C28 C29 -1(4) . . . . ?
C27 C26 C31 C30 3.0(18) . . . . ?
C27 C26 N8 N7 173.2(8) . . . . ?
C27 C28 C29 C30 1(4) . . . . ?
C28 C29 C30 C31 2(2) . . . . ?
C29 C30 C31 C26 -3.5(17) . . . . ?
C31 C26 C27 C28 -1(2) . . . . ?
C31 C26 C27 N9 179.5(11) . . . . ?
C31 C26 N8 N7 -2.8(16) . . . . ?
C26A C27A C28A C29A -1(5) . . . . ?
C27A C26A C31A C30A -1(4) . . . . ?
C27A C26A N8 N7 -16(3) . . . . ?
C27A C28A C29A C30A -1(8) . . . . ?
C28A C29A C30A C31A 2(7) . . . . ?
C29A C30A C31A C26A -1(4) . . . . ?
C31A C26A C27A C28A 2(4) . . . . ?
C31A C26A C27A N9A 178(3) . . . . ?
C31A C26A N8 N7 168.3(13) . . . . ?
N1 C1 C2 C3 4.0(9) . . . . ?
N1 C1 C6 N2 -9.7(7) . . . . ?
N1 C1 C6 O1 172.9(5) . . . . ?
N1 C5 C19 N6 -8.4(7) . . . . ?
N1 C5 C19 O2 175.6(6) . . . . ?
N2 C7 C8 C9 178.0(6) . . . . ?
N2 C7 C8 N3 -2.4(8) . . . . ?
N2 C7 C12 C11 -177.0(6) . . . . ?
N3 C8 C9 C10 179.1(6) . . . . ?
N4 C13 C14 C15 178.9(5) . . . . ?
N4 C13 C14 N5 1.1(8) . . . . ?
N4 C13 C18 C17 178.6(6) . . . . ?
N5 C14 C15 C16 -177.9(6) . . . . ?
N6 C20 C21 C22 178.7(5) . . . . ?
N6 C20 C21 N7 -3.7(7) . . . . ?
N6 C20 C25 C24 -178.8(6) . . . . ?
N7 C21 C22 C23 -176.7(6) . . . . ?
N8 C26 C27 C28 -177.3(19) . . . . ?
N8 C26 C27 N9 3.1(16) . . . . ?
N8 C26 C31 C30 178.9(11) . . . . ?
N8 C26A C27A C28A -173(2) . . . . ?
N8 C26A C27A N9A 3(4) . . . . ?
N8 C26A C31A C30A 173.7(17) . . . . ?
N9 C27 C28 C29 179(2) . . . . ?
N9A C27A C28A C29A -177(4) . . . . ?
O1 C6 N2 C7 -0.9(10) . . . . ?
O2 C19 N6 C20 -1.0(10) . . . . ?

loop_
_exptl_oxdiff_crystal_face_indexfrac_h
_exptl_oxdiff_crystal_face_indexfrac_k
_exptl_oxdiff_crystal_face_indexfrac_l
_exptl_oxdiff_crystal_face_x
_exptl_oxdiff_crystal_face_y
_exptl_oxdiff_crystal_face_z
-1.8052 -0.3159 7.9839 0.0262 0.1024 -0.9944
-1.5534 6.5166 1.4709 0.2323 0.9700 -0.0713
1.4242 -6.6147 -0.8394 -0.2328 -0.9725 -0.0086
1.7903 0.3946 -7.9826 -0.0235 -0.0910 0.9956
6.2456 -0.6304 4.3405 -0.9363 0.0244 -0.3504
-7.2921 -0.7830 1.6280 0.9041 -0.1178 -0.4107
-5.8178 0.0726 -5.0579 0.8932 -0.1177 0.4341
7.3314 0.4580 1.3649 -0.9901 0.1296 0.0532
4.5251 5.3285 0.9428 -0.5618 0.8165 0.1329
7.4202 -0.7767 -0.0378 -0.9781 -0.0773 0.1930
-7.4695 0.0525 0.2355 0.9720 -0.0244 -0.2336
